data_7045609
loop_
_publ_author_name
'Andro\<s Dubraja, L'
'Juri\'c, M'
'Popovi\'c, J'
'Paji\'c, D'
'Krupskaya, Y.'
'Kataev, V.'
'B\>uchner, B'
'\<Zili\'c, D'

_publ_section_title
;
 Magneto-structural correlations in oxalate-bridged Sr(ii)Cr(iii)
 coordination polymers: structure, magnetization, X-band, and high-field
 ESR studies.
;
_journal_issue 11
_journal_name_full 'Dalton transactions (Cambridge, England : 2003)'
_journal_page_first 3992
_journal_page_last 4000
_journal_paper_doi 10.1039/c7dt04655c
_journal_volume 47
_journal_year 2018
_chemical_formula_sum 'C32 H18 Cr2 N4 O17 Sr'
_chemical_formula_weight 922.12
_space_group_IT_number 2
_space_group_name_Hall '-P 1'
_space_group_name_H-M_alt 'P -1'
_symmetry_cell_setting triclinic
_symmetry_Int_Tables_number 2
_symmetry_space_group_name_Hall '-P 1'
_symmetry_space_group_name_H-M 'P -1'
_atom_sites_solution_hydrogens mixed
_audit_creation_date 2018-01-12T18:13:26-00:00
_audit_creation_method 'WinGX routine CIF_UPDATE'
_audit_update_record
;
2018-01-17 deposited with the CCDC.
2018-02-12 downloaded from the CCDC.
;
_cell_angle_alpha 84.389(4)
_cell_angle_beta 86.879(3)
_cell_angle_gamma 69.897(4)
_cell_formula_units_Z 2
_cell_length_a 9.2144(4)
_cell_length_b 10.6642(5)
_cell_length_c 18.6610(7)
_cell_measurement_reflns_used 9063
_cell_measurement_temperature 106.0(6)
_cell_measurement_theta_max 75.279
_cell_measurement_theta_min 4.728
_cell_volume 1713.32(13)
_computing_cell_refinement 'CrysAlisPro 1.171.38.43 (Rigaku OD, 2015)'
_computing_data_collection 'CrysAlisPro 1.171.38.43 (Rigaku OD, 2015)'
_computing_data_reduction 'CrysAlisPro 1.171.38.43 (Rigaku OD, 2015)'
_computing_molecular_graphics 'Ortep-3 for Windows (Farrugia, 1997)'
_computing_publication_material 'WinGX publication routines (Farrugia, 1999)'
_computing_structure_refinement 'SHELXL-2017/1 (Sheldrick, 2017)'
_computing_structure_solution 'SIR92 (Altomare, 1994)'
_diffrn_ambient_environment N~2~
_diffrn_ambient_temperature 106.0(6)
_diffrn_detector 'CCD plate'
_diffrn_detector_area_resol_mean 10.4323
_diffrn_detector_type Ruby
_diffrn_measured_fraction_theta_full 0.997
_diffrn_measured_fraction_theta_max 0.986
_diffrn_measurement_device 'four-circle diffractometer'
_diffrn_measurement_device_type 'Xcalibur, Ruby, Nova'
_diffrn_measurement_method '\w scans'
_diffrn_orient_matrix_type 'CrysAlisPro convention (1999,Acta A55,543-557)'
_diffrn_orient_matrix_UB_11 -0.1216432
_diffrn_orient_matrix_UB_12 0.1389047
_diffrn_orient_matrix_UB_13 0.0098021
_diffrn_orient_matrix_UB_21 0.1027306
_diffrn_orient_matrix_UB_22 0.0668588
_diffrn_orient_matrix_UB_23 -0.0451279
_diffrn_orient_matrix_UB_31 -0.079768
_diffrn_orient_matrix_UB_32 -0.0083517
_diffrn_orient_matrix_UB_33 -0.0689345
_diffrn_radiation_monochromator mirror
_diffrn_radiation_probe x-ray
_diffrn_radiation_type CuK\a
_diffrn_radiation_wavelength 1.54184
_diffrn_reflns_av_R_equivalents 0.039
_diffrn_reflns_av_unetI/netI 0.0515
_diffrn_reflns_Laue_measured_fraction_full 0.997
_diffrn_reflns_Laue_measured_fraction_max 0.986
_diffrn_reflns_limit_h_max 11
_diffrn_reflns_limit_h_min -11
_diffrn_reflns_limit_k_max 13
_diffrn_reflns_limit_k_min -13
_diffrn_reflns_limit_l_max 19
_diffrn_reflns_limit_l_min -23
_diffrn_reflns_number 17213
_diffrn_reflns_point_group_measured_fraction_full 0.997
_diffrn_reflns_point_group_measured_fraction_max 0.986
_diffrn_reflns_theta_full 67.684
_diffrn_reflns_theta_max 75.866
_diffrn_reflns_theta_min 4.431
_diffrn_source 'micro-focus sealed X-ray tube'
_diffrn_source_type 'Nova (Cu) X-ray Source'
_exptl_absorpt_coefficient_mu 7.92
_exptl_absorpt_correction_T_max 1
_exptl_absorpt_correction_T_min 0.42691
_exptl_absorpt_correction_type multi-scan
_exptl_absorpt_process_details
;
        CrysAlisPro 1.171.38.43 (Rigaku Oxford Diffraction, 2015)
        Empirical absorption correction using spherical harmonics,
 implemented in SCALE3 ABSPACK scaling algorithm.
;
_exptl_crystal_colour red
_exptl_crystal_density_diffrn 1.787
_exptl_crystal_description stick
_exptl_crystal_F_000 920
_exptl_crystal_size_max 0.120
_exptl_crystal_size_mid 0.030
_exptl_crystal_size_min 0.015
_refine_diff_density_max 1.873
_refine_diff_density_min -0.736
_refine_diff_density_rms 0.154
_refine_ls_extinction_method none
_refine_ls_goodness_of_fit_ref 1.126
_refine_ls_hydrogen_treatment mixed
_refine_ls_matrix_type full
_refine_ls_number_parameters 522
_refine_ls_number_reflns 7051
_refine_ls_number_restraints 3
_refine_ls_restrained_S_all 1.126
_refine_ls_R_factor_all 0.0633
_refine_ls_R_factor_gt 0.0607
_refine_ls_shift/su_max 0
_refine_ls_shift/su_mean 0
_refine_ls_structure_factor_coef Fsqd
_refine_ls_weighting_details 'w=1/[\s^2^(Fo^2^)+(0.0661P)^2^+13.2816P] where P=(Fo^2^+2Fc^2^)/3'
_refine_ls_weighting_scheme calc
_refine_ls_wR_factor_gt 0.1765
_refine_ls_wR_factor_ref 0.1779
_reflns_Friedel_coverage 0
_reflns_number_gt 6666
_reflns_number_total 7051
_reflns_threshold_expression 'I > 2\s(I)'
_cod_data_source_file c7dt04655c2.cif
_cod_data_source_block srcrphen-lt
_cod_depositor_comments 'Adding full bibliography for 7045608--7045609.cif.'
_cod_database_code 7045609

loop_
_symmetry_equiv_pos_as_xyz
'x, y, z'
'-x, -y, -z'

loop_
_atom_site_label
_atom_site_type_symbol
_atom_site_fract_x
_atom_site_fract_y
_atom_site_fract_z
_atom_site_U_iso_or_equiv
_atom_site_adp_type
_atom_site_occupancy
_atom_site_site_symmetry_order
_atom_site_calc_flag
_atom_site_refinement_flags_posn
_atom_site_refinement_flags_adp
_atom_site_refinement_flags_occupancy
_atom_site_disorder_assembly
_atom_site_disorder_group
C1 C 0.0696(7) 0.5055(6) 0.3570(3) 0.0251(11) Uani 1 1 d . . . . .
H1 H 0.047026 0.473684 0.315919 0.03 Uiso 1 1 calc R U . . .
C2 C -0.0246(7) 0.6337(6) 0.3762(3) 0.0275(12) Uani 1 1 d . . . . .
H2 H -0.109445 0.683758 0.348614 0.033 Uiso 1 1 calc R U . . .
C3 C 0.0089(7) 0.6840(6) 0.4351(3) 0.0277(12) Uani 1 1 d . . . . .
H3 H -0.05093 0.769422 0.447079 0.033 Uiso 1 1 calc R U . . .
C4 C 0.1336(6) 0.6063(6) 0.4773(3) 0.0226(11) Uani 1 1 d . . . . .
C5 C 0.1789(7) 0.6485(6) 0.5410(3) 0.0275(12) Uani 1 1 d . . . . .
H5 H 0.125751 0.734228 0.554644 0.033 Uiso 1 1 calc R U . . .
C6 C 0.2975(7) 0.5658(6) 0.5813(3) 0.0263(12) Uani 1 1 d . . . . .
H6 H 0.324226 0.596083 0.621972 0.032 Uiso 1 1 calc R U . . .
C7 C 0.3826(6) 0.4327(6) 0.5625(3) 0.0226(11) Uani 1 1 d . . . . .
C8 C 0.5063(7) 0.3417(7) 0.6026(3) 0.0287(13) Uani 1 1 d . . . . .
H8 H 0.538563 0.366747 0.64358 0.034 Uiso 1 1 calc R U . . .
C9 C 0.5782(7) 0.2160(6) 0.5804(3) 0.0279(12) Uani 1 1 d . . . . .
H9 H 0.658967 0.154751 0.606753 0.033 Uiso 1 1 calc R U . . .
C10 C 0.5302(7) 0.1795(6) 0.5181(3) 0.0247(11) Uani 1 1 d . . . . .
H10 H 0.57985 0.093518 0.504065 0.03 Uiso 1 1 calc R U . . .
C11 C 0.3429(6) 0.3898(5) 0.5001(3) 0.0194(10) Uani 1 1 d . . . . .
C12 C 0.2201(6) 0.4767(6) 0.4565(3) 0.0210(10) Uani 1 1 d . . . . .
C13 C -0.4667(7) -0.5392(6) 0.1440(3) 0.0225(11) Uani 1 1 d . . . . .
H13 H -0.532974 -0.511209 0.183203 0.027 Uiso 1 1 calc R U . . .
C14 C -0.4207(7) -0.6744(6) 0.1288(3) 0.0284(12) Uani 1 1 d . . . . .
H14 H -0.458283 -0.734043 0.156816 0.034 Uiso 1 1 calc R U . . .
C15 C -0.3196(7) -0.7172(6) 0.0720(3) 0.0272(12) Uani 1 1 d . . . . .
H15 H -0.28657 -0.806727 0.062253 0.033 Uiso 1 1 calc R U . . .
C16 C -0.2660(7) -0.6257(6) 0.0286(3) 0.0243(11) Uani 1 1 d . . . . .
C17 C -0.1615(7) -0.6594(6) -0.0320(3) 0.0276(12) Uani 1 1 d . . . . .
H17 H -0.119282 -0.748437 -0.042394 0.033 Uiso 1 1 calc R U . . .
C18 C -0.1229(7) -0.5649(6) -0.0742(3) 0.0264(12) Uani 1 1 d . . . . .
H18 H -0.056212 -0.589903 -0.113628 0.032 Uiso 1 1 calc R U . . .
C19 C -0.1831(7) -0.4262(6) -0.0593(3) 0.0236(11) Uani 1 1 d . . . . .
C20 C -0.1526(7) -0.3219(7) -0.1021(3) 0.0290(12) Uani 1 1 d . . . . .
H20 H -0.090718 -0.339703 -0.143541 0.035 Uiso 1 1 calc R U . . .
C21 C -0.2153(8) -0.1934(6) -0.0821(3) 0.0320(13) Uani 1 1 d . . . . .
H21 H -0.196585 -0.1234 -0.110309 0.038 Uiso 1 1 calc R U . . .
C22 C -0.3076(7) -0.1674(6) -0.0191(3) 0.0268(12) Uani 1 1 d . . . . .
H22 H -0.348544 -0.079862 -0.006172 0.032 Uiso 1 1 calc R U . . .
C23 C -0.2786(6) -0.3922(6) 0.0019(3) 0.0203(10) Uani 1 1 d . . . . .
C24 C -0.3218(6) -0.4919(5) 0.0468(3) 0.0203(10) Uani 1 1 d . . . . .
C25 C 0.1286(6) 0.1127(6) 0.3683(3) 0.0209(11) Uani 1 1 d . . . . .
C26 C 0.1689(6) 0.1591(6) 0.2901(3) 0.0211(11) Uani 1 1 d . . . . .
C27 C 0.6245(6) 0.0567(5) 0.3483(3) 0.0201(10) Uani 1 1 d . . . . .
C28 C 0.6282(6) 0.1974(5) 0.3177(3) 0.0190(10) Uani 1 1 d . . . . .
C29 C -0.1998(6) -0.2231(5) 0.1864(3) 0.0194(10) Uani 1 1 d . . . . .
C30 C -0.3109(6) -0.0812(5) 0.1641(3) 0.0194(10) Uani 1 1 d . . . . .
C31 C -0.6915(6) -0.2066(5) 0.2178(3) 0.0195(10) Uani 1 1 d . . . . .
C32 C -0.7569(6) -0.1452(5) 0.1422(3) 0.0189(10) Uani 1 1 d . . . . .
N1 N 0.1893(5) 0.4293(5) 0.3959(2) 0.0203(9) Uani 1 1 d . . . . .
N2 N 0.4155(5) 0.2640(5) 0.4782(2) 0.0201(9) Uani 1 1 d . . . . .
N3 N -0.4180(5) -0.4505(5) 0.1040(3) 0.0207(9) Uani 1 1 d . . . . .
N4 N -0.3380(5) -0.2636(5) 0.0222(2) 0.0212(9) Uani 1 1 d . . . . .
O1 O 0.1164(5) 0.5860(5) 0.7614(3) 0.0170(9) Uani 0.75 1 d D . P A 1
O1B O -0.0983(18) -1.0194(16) 0.0215(8) 0.024(3) Uani 0.25 1 d . . P B 2
O2 O 0.1870(4) 0.1539(4) 0.4176(2) 0.0225(8) Uani 1 1 d . . . . .
O3 O 0.0472(4) 0.0430(4) 0.3765(2) 0.0235(8) Uani 1 1 d . . . . .
O4 O 0.1193(5) 0.1249(4) 0.2387(2) 0.0252(8) Uani 1 1 d . . . . .
O5 O 0.2569(5) 0.2310(4) 0.2869(2) 0.0222(8) Uani 1 1 d . . . . .
O6 O 0.4946(4) 0.0598(4) 0.3783(2) 0.0212(8) Uani 1 1 d . . . . .
O7 O 0.7390(5) -0.0438(4) 0.3429(2) 0.0257(8) Uani 1 1 d . . . . .
O8 O 0.7444(4) 0.2068(4) 0.2859(2) 0.0224(8) Uani 1 1 d . . . . .
O9 O 0.5039(4) 0.2950(4) 0.3300(2) 0.0208(8) Uani 1 1 d . . . . .
O10 O -0.2403(4) -0.3189(4) 0.1672(2) 0.0192(7) Uani 1 1 d . . . . .
O11 O -0.0814(4) -0.2383(4) 0.2188(2) 0.0226(8) Uani 1 1 d . . . . .
O12 O -0.2785(5) 0.0168(4) 0.1768(2) 0.0251(8) Uani 1 1 d . . . . .
O13 O -0.4336(4) -0.0777(4) 0.1330(2) 0.0206(7) Uani 1 1 d . . . . .
O14 O -0.5445(4) -0.2703(4) 0.2168(2) 0.0220(8) Uani 1 1 d . . . . .
O15 O -0.7769(5) -0.1930(4) 0.2712(2) 0.0251(8) Uani 1 1 d . . . . .
O16 O -0.8942(4) -0.0777(4) 0.1368(2) 0.0205(7) Uani 1 1 d . . . . .
O17 O -0.6576(4) -0.1712(4) 0.0901(2) 0.0205(7) Uani 1 1 d . . . . .
Cr1 Cr 0.33891(10) 0.23824(9) 0.38020(5) 0.0179(2) Uani 1 1 d . . . . .
Cr2 Cr -0.44393(10) -0.25568(8) 0.12261(5) 0.0170(2) Uani 1 1 d . . . . .
Sr1 Sr -0.04628(5) -0.02165(5) 0.25825(3) 0.02055(15) Uani 1 1 d . . . . .
H1B H 0.170(6) 0.504(3) 0.775(3) 0.010(14) Uiso 1 1 d D . . . .
H1A H 0.175(7) 0.635(6) 0.747(4) 0.04(2) Uiso 1 1 d D . . . .

loop_
_atom_site_aniso_label
_atom_site_aniso_U_11
_atom_site_aniso_U_22
_atom_site_aniso_U_33
_atom_site_aniso_U_23
_atom_site_aniso_U_13
_atom_site_aniso_U_12
C1 0.024(3) 0.026(3) 0.025(3) 0.001(2) -0.005(2) -0.008(2)
C2 0.023(3) 0.027(3) 0.031(3) 0.002(2) -0.002(2) -0.006(2)
C3 0.026(3) 0.020(3) 0.035(3) -0.003(2) 0.007(2) -0.006(2)
C4 0.020(3) 0.023(3) 0.027(3) -0.008(2) 0.006(2) -0.009(2)
C5 0.026(3) 0.025(3) 0.034(3) -0.011(2) 0.006(2) -0.012(2)
C6 0.027(3) 0.034(3) 0.025(3) -0.013(2) 0.004(2) -0.018(2)
C7 0.022(3) 0.030(3) 0.020(2) -0.002(2) -0.001(2) -0.015(2)
C8 0.031(3) 0.039(3) 0.024(3) -0.003(2) -0.005(2) -0.021(3)
C9 0.027(3) 0.027(3) 0.031(3) 0.007(2) -0.010(2) -0.012(2)
C10 0.024(3) 0.024(3) 0.027(3) 0.003(2) -0.003(2) -0.010(2)
C11 0.019(2) 0.023(3) 0.020(2) -0.006(2) 0.0029(19) -0.010(2)
C12 0.016(2) 0.025(3) 0.024(3) -0.003(2) 0.003(2) -0.009(2)
C13 0.024(3) 0.019(3) 0.027(3) 0.003(2) -0.006(2) -0.010(2)
C14 0.030(3) 0.023(3) 0.034(3) 0.002(2) -0.005(2) -0.013(2)
C15 0.031(3) 0.020(3) 0.032(3) -0.003(2) -0.012(2) -0.008(2)
C16 0.024(3) 0.022(3) 0.028(3) -0.003(2) -0.008(2) -0.008(2)
C17 0.023(3) 0.025(3) 0.035(3) -0.011(2) -0.007(2) -0.005(2)
C18 0.023(3) 0.028(3) 0.028(3) -0.014(2) 0.001(2) -0.005(2)
C19 0.021(3) 0.024(3) 0.024(3) -0.006(2) -0.004(2) -0.004(2)
C20 0.027(3) 0.035(3) 0.025(3) -0.007(2) 0.005(2) -0.010(3)
C21 0.037(3) 0.027(3) 0.031(3) 0.001(2) 0.008(3) -0.011(3)
C22 0.030(3) 0.019(3) 0.029(3) -0.002(2) 0.004(2) -0.006(2)
C23 0.018(2) 0.022(3) 0.023(3) -0.006(2) -0.003(2) -0.008(2)
C24 0.015(2) 0.021(3) 0.026(3) -0.006(2) -0.003(2) -0.006(2)
C25 0.014(2) 0.024(3) 0.023(3) -0.005(2) 0.0004(19) -0.004(2)
C26 0.019(2) 0.023(3) 0.023(3) -0.005(2) -0.001(2) -0.008(2)
C27 0.019(3) 0.021(3) 0.023(3) -0.004(2) 0.000(2) -0.010(2)
C28 0.024(3) 0.018(2) 0.019(2) -0.0039(19) -0.007(2) -0.010(2)
C29 0.018(2) 0.019(3) 0.021(2) -0.004(2) 0.0012(19) -0.007(2)
C30 0.021(3) 0.021(3) 0.019(2) -0.006(2) -0.0011(19) -0.008(2)
C31 0.021(3) 0.019(2) 0.020(2) -0.002(2) -0.003(2) -0.008(2)
C32 0.022(3) 0.017(2) 0.021(2) -0.0024(19) -0.005(2) -0.010(2)
N1 0.020(2) 0.019(2) 0.024(2) -0.0045(18) -0.0042(17) -0.0077(18)
N2 0.017(2) 0.023(2) 0.022(2) -0.0014(18) -0.0038(17) -0.0089(18)
N3 0.021(2) 0.017(2) 0.025(2) -0.0016(18) -0.0032(18) -0.0068(17)
N4 0.021(2) 0.019(2) 0.024(2) -0.0003(18) -0.0004(17) -0.0075(18)
O1 0.011(2) 0.008(2) 0.032(3) 0.0065(18) -0.0064(18) -0.0037(17)
O1B 0.022(8) 0.027(8) 0.023(7) -0.002(6) -0.012(6) -0.005(6)
O2 0.0198(18) 0.029(2) 0.0226(18) -0.0080(16) 0.0018(15) -0.0118(16)
O3 0.0206(19) 0.029(2) 0.0251(19) -0.0082(16) 0.0011(15) -0.0118(16)
O4 0.031(2) 0.029(2) 0.0200(18) -0.0051(16) -0.0033(16) -0.0148(17)
O5 0.0253(19) 0.0247(19) 0.0217(18) -0.0056(15) -0.0019(15) -0.0140(16)
O6 0.0191(18) 0.0163(17) 0.0284(19) -0.0042(15) 0.0038(15) -0.0061(14)
O7 0.0225(19) 0.0195(19) 0.033(2) -0.0013(16) 0.0019(16) -0.0045(16)
O8 0.0196(18) 0.0222(19) 0.029(2) -0.0057(16) 0.0016(15) -0.0110(15)
O9 0.0181(18) 0.0185(18) 0.0275(19) -0.0040(15) -0.0022(15) -0.0076(15)
O10 0.0172(17) 0.0151(17) 0.0263(19) -0.0045(14) -0.0021(14) -0.0057(14)
O11 0.0185(18) 0.0216(19) 0.0277(19) -0.0051(15) -0.0042(15) -0.0055(15)
O12 0.025(2) 0.0168(18) 0.034(2) -0.0013(16) -0.0056(16) -0.0080(16)
O13 0.0194(18) 0.0177(18) 0.0246(18) -0.0050(14) -0.0036(15) -0.0050(14)
O14 0.0170(18) 0.0226(19) 0.0235(19) -0.0007(15) -0.0002(14) -0.0032(15)
O15 0.0225(19) 0.030(2) 0.0213(18) -0.0039(16) 0.0015(15) -0.0074(16)
O16 0.0163(18) 0.0197(18) 0.0256(19) -0.0030(15) -0.0035(14) -0.0055(14)
O17 0.0162(17) 0.0263(19) 0.0204(18) -0.0042(15) 0.0003(14) -0.0085(15)
Cr1 0.0157(4) 0.0184(4) 0.0214(4) -0.0055(3) -0.0012(3) -0.0068(3)
Cr2 0.0160(4) 0.0159(4) 0.0199(4) -0.0035(3) -0.0007(3) -0.0059(3)
Sr1 0.0159(2) 0.0228(3) 0.0253(3) -0.00757(19) 0.00011(18) -0.00825(18)

loop_
_atom_type_symbol
_atom_type_description
_atom_type_scat_dispersion_real
_atom_type_scat_dispersion_imag
_atom_type_scat_source
C C 0.0181 0.0091 'International Tables Vol C Tables 4.2.6.8 and 6.1.1.4'
H H 0 0 'International Tables Vol C Tables 4.2.6.8 and 6.1.1.4'
N N 0.0311 0.018 'International Tables Vol C Tables 4.2.6.8 and 6.1.1.4'
O O 0.0492 0.0322 'International Tables Vol C Tables 4.2.6.8 and 6.1.1.4'
Cr Cr -0.1635 2.4439 'International Tables Vol C Tables 4.2.6.8 and 6.1.1.4'
Sr Sr -0.3528 1.82 'International Tables Vol C Tables 4.2.6.8 and 6.1.1.4'

loop_
_geom_angle_atom_site_label_1
_geom_angle_atom_site_label_2
_geom_angle_atom_site_label_3
_geom_angle
_geom_angle_site_symmetry_1
_geom_angle_site_symmetry_3
N1 C1 C2 122.0(5) . .
N1 C1 H1 119 . .
C2 C1 H1 119 . .
C3 C2 C1 120.0(6) . .
C3 C2 H2 120 . .
C1 C2 H2 120 . .
C2 C3 C4 119.5(5) . .
C2 C3 H3 120.3 . .
C4 C3 H3 120.3 . .
C3 C4 C12 117.6(5) . .
C3 C4 C5 124.3(5) . .
C12 C4 C5 118.1(5) . .
C6 C5 C4 121.3(5) . .
C6 C5 H5 119.3 . .
C4 C5 H5 119.3 . .
C5 C6 C7 121.4(5) . .
C5 C6 H6 119.3 . .
C7 C6 H6 119.3 . .
C11 C7 C8 117.4(5) . .
C11 C7 C6 118.5(5) . .
C8 C7 C6 124.0(5) . .
C9 C8 C7 119.2(5) . .
C9 C8 H8 120.4 . .
C7 C8 H8 120.4 . .
C8 C9 C10 120.0(5) . .
C8 C9 H9 120 . .
C10 C9 H9 120 . .
N2 C10 C9 122.3(6) . .
N2 C10 H10 118.9 . .
C9 C10 H10 118.9 . .
N2 C11 C7 123.0(5) . .
N2 C11 C12 116.4(5) . .
C7 C11 C12 120.6(5) . .
N1 C12 C4 122.5(5) . .
N1 C12 C11 117.6(5) . .
C4 C12 C11 120.0(5) . .
N3 C13 C14 121.9(6) . .
N3 C13 H13 119.1 . .
C14 C13 H13 119.1 . .
C15 C14 C13 119.3(6) . .
C15 C14 H14 120.3 . .
C13 C14 H14 120.3 . .
C14 C15 C16 120.1(5) . .
C14 C15 H15 119.9 . .
C16 C15 H15 119.9 . .
C24 C16 C15 116.4(5) . .
C24 C16 C17 118.9(5) . .
C15 C16 C17 124.7(5) . .
C18 C17 C16 121.6(5) . .
C18 C17 H17 119.2 . .
C16 C17 H17 119.2 . .
C17 C18 C19 121.1(6) . .
C17 C18 H18 119.5 . .
C19 C18 H18 119.5 . .
C23 C19 C20 117.4(5) . .
C23 C19 C18 118.2(5) . .
C20 C19 C18 124.4(5) . .
C21 C20 C19 119.2(6) . .
C21 C20 H20 120.4 . .
C19 C20 H20 120.4 . .
C20 C21 C22 120.1(6) . .
C20 C21 H21 120 . .
C22 C21 H21 120 . .
N4 C22 C21 122.0(5) . .
N4 C22 H22 119 . .
C21 C22 H22 119 . .
N4 C23 C19 122.9(5) . .
N4 C23 C24 116.1(5) . .
C19 C23 C24 121.0(5) . .
N3 C24 C16 123.4(5) . .
N3 C24 C23 117.6(5) . .
C16 C24 C23 119.0(5) . .
O3 C25 O2 126.9(5) . .
O3 C25 C26 118.7(5) . .
O2 C25 C26 114.3(5) . .
O3 C25 Sr1 44.4(3) . .
O2 C25 Sr1 171.3(4) . .
C26 C25 Sr1 74.3(3) . .
O4 C26 O5 126.0(5) . .
O4 C26 C25 119.8(5) . .
O5 C26 C25 114.2(5) . .
O4 C26 Sr1 41.1(3) . .
O5 C26 Sr1 167.0(4) . .
C25 C26 Sr1 78.7(3) . .
O7 C27 O6 125.8(5) . .
O7 C27 C28 120.4(5) . .
O6 C27 C28 113.8(5) . .
O7 C27 Sr1 43.4(3) . 1_655
O6 C27 Sr1 165.6(4) . 1_655
C28 C27 Sr1 78.0(3) . 1_655
O8 C28 O9 125.9(5) . .
O8 C28 C27 119.8(5) . .
O9 C28 C27 114.3(5) . .
O8 C28 Sr1 45.7(3) . 1_655
O9 C28 Sr1 169.5(4) . 1_655
C27 C28 Sr1 74.6(3) . 1_655
O11 C29 O10 125.0(5) . .
O11 C29 C30 120.1(5) . .
O10 C29 C30 114.8(4) . .
O11 C29 Sr1 44.1(3) . .
O10 C29 Sr1 168.5(4) . .
C30 C29 Sr1 76.2(3) . .
O12 C30 O13 125.6(5) . .
O12 C30 C29 119.7(5) . .
O13 C30 C29 114.6(4) . .
O12 C30 Sr1 43.0(3) . .
O13 C30 Sr1 166.5(4) . .
C29 C30 Sr1 77.2(3) . .
O15 C31 O14 125.9(5) . .
O15 C31 C32 120.7(5) . .
O14 C31 C32 113.4(5) . .
O15 C31 Sr1 43.5(3) . 1_455
O14 C31 Sr1 165.7(4) . 1_455
C32 C31 Sr1 78.1(3) . 1_455
O16 C32 O17 125.8(5) . .
O16 C32 C31 119.3(5) . .
O17 C32 C31 114.9(5) . .
O16 C32 Sr1 45.1(3) . 1_455
O17 C32 Sr1 168.8(4) . 1_455
C31 C32 Sr1 74.7(3) . 1_455
C1 N1 C12 118.4(5) . .
C1 N1 Cr1 128.9(4) . .
C12 N1 Cr1 112.7(4) . .
C10 N2 C11 118.0(5) . .
C10 N2 Cr1 128.8(4) . .
C11 N2 Cr1 113.0(4) . .
C13 N3 C24 118.8(5) . .
C13 N3 Cr2 129.1(4) . .
C24 N3 Cr2 111.6(4) . .
C22 N4 C23 118.4(5) . .
C22 N4 Cr2 129.1(4) . .
C23 N4 Cr2 112.1(4) . .
H1B O1 H1A 113(4) . .
C25 O2 Cr1 113.1(3) . .
C25 O3 Sr1 116.8(4) . .
C26 O4 Sr1 120.4(4) . .
C26 O5 Cr1 113.2(3) . .
C27 O6 Cr1 115.0(3) . .
C27 O7 Sr1 117.1(4) . 1_655
C28 O8 Sr1 114.7(3) . 1_655
C28 O9 Cr1 113.7(3) . .
C29 O10 Cr2 113.1(3) . .
C29 O11 Sr1 116.8(3) . .
C30 O12 Sr1 118.1(3) . .
C30 O13 Cr2 113.5(3) . .
C31 O14 Cr2 113.9(3) . .
C31 O15 Sr1 117.1(3) . 1_455
C32 O16 Sr1 115.5(3) . 1_455
C32 O17 Cr2 113.1(3) . .
O6 Cr1 O5 93.45(17) . .
O6 Cr1 O2 88.79(16) . .
O5 Cr1 O2 83.50(16) . .
O6 Cr1 O9 83.13(16) . .
O5 Cr1 O9 89.49(16) . .
O2 Cr1 O9 168.98(16) . .
O6 Cr1 N1 171.58(18) . .
O5 Cr1 N1 94.93(17) . .
O2 Cr1 N1 93.01(18) . .
O9 Cr1 N1 96.06(17) . .
O6 Cr1 N2 91.44(18) . .
O5 Cr1 N2 174.93(18) . .
O2 Cr1 N2 97.97(17) . .
O9 Cr1 N2 89.75(17) . .
N1 Cr1 N2 80.17(18) . .
O14 Cr2 O13 94.91(17) . .
O14 Cr2 O10 90.71(16) . .
O13 Cr2 O10 83.63(15) . .
O14 Cr2 O17 83.41(16) . .
O13 Cr2 O17 89.54(16) . .
O10 Cr2 O17 170.59(16) . .
O14 Cr2 N4 173.02(18) . .
O13 Cr2 N4 92.06(18) . .
O10 Cr2 N4 89.75(17) . .
O17 Cr2 N4 96.98(17) . .
O14 Cr2 N3 92.44(18) . .
O13 Cr2 N3 170.37(18) . .
O10 Cr2 N3 90.08(17) . .
O17 Cr2 N3 97.49(17) . .
N4 Cr2 N3 80.60(19) . .
O4 Sr1 O7 137.93(13) . 1_455
O4 Sr1 O15 78.36(14) . 1_655
O7 Sr1 O15 119.56(13) 1_455 1_655
O4 Sr1 O12 120.75(13) . .
O7 Sr1 O12 74.80(13) 1_455 .
O15 Sr1 O12 135.67(13) 1_655 .
O4 Sr1 O16 72.98(12) . 1_655
O7 Sr1 O16 148.17(13) 1_455 1_655
O15 Sr1 O16 65.53(12) 1_655 1_655
O12 Sr1 O16 81.63(12) . 1_655
O4 Sr1 O8 81.34(13) . 1_455
O7 Sr1 O8 65.87(12) 1_455 1_455
O15 Sr1 O8 151.43(13) 1_655 1_455
O12 Sr1 O8 72.46(12) . 1_455
O16 Sr1 O8 126.49(12) 1_655 1_455
O4 Sr1 O11 143.41(13) . .
O7 Sr1 O11 78.37(13) 1_455 .
O15 Sr1 O11 77.41(13) 1_655 .
O12 Sr1 O11 64.22(12) . .
O16 Sr1 O11 72.19(12) 1_655 .
O8 Sr1 O11 129.45(12) 1_455 .
O4 Sr1 O3 64.33(12) . .
O7 Sr1 O3 81.65(13) 1_455 .
O15 Sr1 O3 78.02(13) 1_655 .
O12 Sr1 O3 145.57(13) . .
O16 Sr1 O3 128.22(12) 1_655 .
O8 Sr1 O3 75.14(12) 1_455 .
O11 Sr1 O3 134.76(13) . .
O4 Sr1 C27 124.69(13) . 1_455
O7 Sr1 C27 19.50(13) 1_455 1_455
O15 Sr1 C27 137.65(13) 1_655 1_455
O12 Sr1 C27 67.48(13) . 1_455
O16 Sr1 C27 149.02(12) 1_655 1_455
O8 Sr1 C27 46.91(13) 1_455 1_455
O11 Sr1 C27 91.46(13) . 1_455
O3 Sr1 C27 82.00(12) . 1_455
O4 Sr1 C31 70.74(13) . 1_655
O7 Sr1 C31 136.92(13) 1_455 1_655
O15 Sr1 C31 19.43(13) 1_655 1_655
O12 Sr1 C31 123.42(13) . 1_655
O16 Sr1 C31 46.61(12) 1_655 1_655
O8 Sr1 C31 152.04(13) 1_455 1_655
O11 Sr1 C31 77.38(12) . 1_655
O3 Sr1 C31 90.90(13) . 1_655
C27 Sr1 C31 156.09(14) 1_455 1_655
O4 Sr1 C26 18.54(13) . .
O7 Sr1 C26 122.72(14) 1_455 .
O15 Sr1 C26 76.31(14) 1_655 .
O12 Sr1 C26 134.37(13) . .
O16 Sr1 C26 89.08(13) 1_655 .
O8 Sr1 C26 78.04(13) 1_455 .
O11 Sr1 C26 152.32(13) . .
O3 Sr1 C26 45.80(13) . .
C27 Sr1 C26 113.94(13) 1_455 .
C31 Sr1 C26 74.95(13) 1_655 .
O4 Sr1 C28 100.17(13) . 1_455
O7 Sr1 C28 46.67(13) 1_455 1_455
O15 Sr1 C28 154.68(12) 1_655 1_455
O12 Sr1 C28 66.91(12) . 1_455
O16 Sr1 C28 138.72(12) 1_655 1_455
O8 Sr1 C28 19.61(13) 1_455 1_455
O11 Sr1 C28 113.31(12) . 1_455
O3 Sr1 C28 78.66(12) . 1_455
C27 Sr1 C28 27.42(13) 1_455 1_455
C31 Sr1 C28 168.56(13) 1_655 1_455
C26 Sr1 C28 94.24(13) . 1_455

loop_
_geom_bond_atom_site_label_1
_geom_bond_atom_site_label_2
_geom_bond_distance
_geom_bond_site_symmetry_2
C1 N1 1.325(7) .
C1 C2 1.413(9) .
C1 H1 0.93 .
C2 C3 1.363(9) .
C2 H2 0.93 .
C3 C4 1.394(9) .
C3 H3 0.93 .
C4 C12 1.418(8) .
C4 C5 1.440(8) .
C5 C6 1.354(9) .
C5 H5 0.93 .
C6 C7 1.434(8) .
C6 H6 0.93 .
C7 C11 1.402(8) .
C7 C8 1.411(8) .
C8 C9 1.369(9) .
C8 H8 0.93 .
C9 C10 1.400(9) .
C9 H9 0.93 .
C10 N2 1.336(7) .
C10 H10 0.93 .
C11 N2 1.369(7) .
C11 C12 1.426(8) .
C12 N1 1.364(7) .
C13 N3 1.332(7) .
C13 C14 1.409(8) .
C13 H13 0.93 .
C14 C15 1.377(9) .
C14 H14 0.93 .
C15 C16 1.409(9) .
C15 H15 0.93 .
C16 C24 1.409(8) .
C16 C17 1.434(9) .
C17 C18 1.350(9) .
C17 H17 0.93 .
C18 C19 1.440(8) .
C18 H18 0.93 .
C19 C23 1.400(8) .
C19 C20 1.404(9) .
C20 C21 1.372(9) .
C20 H20 0.93 .
C21 C22 1.405(8) .
C21 H21 0.93 .
C22 N4 1.321(8) .
C22 H22 0.93 .
C23 N4 1.374(7) .
C23 C24 1.440(8) .
C24 N3 1.356(7) .
C25 O3 1.220(7) .
C25 O2 1.274(7) .
C25 C26 1.561(8) .
C25 Sr1 3.375(5) .
C26 O4 1.221(7) .
C26 O5 1.289(7) .
C26 Sr1 3.314(5) .
C27 O7 1.227(7) .
C27 O6 1.285(7) .
C27 C28 1.563(7) .
C27 Sr1 3.271(5) 1_655
C28 O8 1.226(7) .
C28 O9 1.284(7) .
C28 Sr1 3.319(6) 1_655
C29 O11 1.231(7) .
C29 O10 1.288(7) .
C29 C30 1.539(7) .
C29 Sr1 3.359(5) .
C30 O12 1.228(7) .
C30 O13 1.286(7) .
C30 Sr1 3.345(5) .
C31 O15 1.224(7) .
C31 O14 1.290(7) .
C31 C32 1.558(7) .
C31 Sr1 3.277(5) 1_455
C32 O16 1.225(7) .
C32 O17 1.281(7) .
C32 Sr1 3.324(6) 1_455
N1 Cr1 2.069(5) .
N2 Cr1 2.071(5) .
N3 Cr2 2.070(5) .
N4 Cr2 2.060(5) .
O1 H1B 0.867(19) .
O1 H1A 0.88(2) .
O2 Cr1 1.972(4) .
O3 Sr1 2.645(4) .
O4 Sr1 2.524(4) .
O5 Cr1 1.954(4) .
O6 Cr1 1.952(4) .
O7 Sr1 2.524(4) 1_655
O8 Sr1 2.613(4) 1_655
O9 Cr1 1.980(4) .
O10 Cr2 1.964(4) .
O11 Sr1 2.619(4) .
O12 Sr1 2.586(4) .
O13 Cr2 1.962(4) .
O14 Cr2 1.959(4) .
O15 Sr1 2.534(4) 1_455
O16 Sr1 2.607(4) 1_455
O17 Cr2 1.965(4) .

loop_
_geom_torsion_atom_site_label_1
_geom_torsion_atom_site_label_2
_geom_torsion_atom_site_label_3
_geom_torsion_atom_site_label_4
_geom_torsion
_geom_torsion_site_symmetry_1
_geom_torsion_site_symmetry_4
N1 C1 C2 C3 1.8(9) . .
C1 C2 C3 C4 -2.0(9) . .
C2 C3 C4 C12 -0.2(8) . .
C2 C3 C4 C5 -179.5(6) . .
C3 C4 C5 C6 177.2(6) . .
C12 C4 C5 C6 -2.0(8) . .
C4 C5 C6 C7 -0.2(9) . .
C5 C6 C7 C11 1.4(8) . .
C5 C6 C7 C8 -179.5(6) . .
C11 C7 C8 C9 -1.9(8) . .
C6 C7 C8 C9 179.0(6) . .
C7 C8 C9 C10 0.8(9) . .
C8 C9 C10 N2 0.5(9) . .
C8 C7 C11 N2 1.8(8) . .
C6 C7 C11 N2 -179.0(5) . .
C8 C7 C11 C12 -179.4(5) . .
C6 C7 C11 C12 -0.2(8) . .
C3 C4 C12 N1 2.8(8) . .
C5 C4 C12 N1 -177.9(5) . .
C3 C4 C12 C11 -176.2(5) . .
C5 C4 C12 C11 3.1(8) . .
N2 C11 C12 N1 -2.2(7) . .
C7 C11 C12 N1 178.9(5) . .
N2 C11 C12 C4 176.8(5) . .
C7 C11 C12 C4 -2.0(8) . .
N3 C13 C14 C15 1.6(9) . .
C13 C14 C15 C16 -1.6(9) . .
C14 C15 C16 C24 -0.2(8) . .
C14 C15 C16 C17 -179.6(6) . .
C24 C16 C17 C18 -4.0(8) . .
C15 C16 C17 C18 175.5(6) . .
C16 C17 C18 C19 1.2(9) . .
C17 C18 C19 C23 2.4(8) . .
C17 C18 C19 C20 -177.7(6) . .
C23 C19 C20 C21 0.7(9) . .
C18 C19 C20 C21 -179.3(6) . .
C19 C20 C21 C22 0.6(10) . .
C20 C21 C22 N4 -0.5(10) . .
C20 C19 C23 N4 -2.1(8) . .
C18 C19 C23 N4 177.9(5) . .
C20 C19 C23 C24 177.0(5) . .
C18 C19 C23 C24 -3.1(8) . .
C15 C16 C24 N3 2.1(8) . .
C17 C16 C24 N3 -178.4(5) . .
C15 C16 C24 C23 -176.3(5) . .
C17 C16 C24 C23 3.2(8) . .
N4 C23 C24 N3 0.9(7) . .
C19 C23 C24 N3 -178.2(5) . .
N4 C23 C24 C16 179.4(5) . .
C19 C23 C24 C16 0.3(8) . .
O3 C25 C26 O4 -0.2(8) . .
O2 C25 C26 O4 179.8(5) . .
Sr1 C25 C26 O4 0.3(5) . .
O3 C25 C26 O5 -179.2(5) . .
O2 C25 C26 O5 0.8(7) . .
Sr1 C25 C26 O5 -178.7(5) . .
O3 C25 C26 Sr1 -0.5(4) . .
O2 C25 C26 Sr1 179.5(4) . .
O7 C27 C28 O8 2.6(8) . .
O6 C27 C28 O8 -177.8(5) . .
Sr1 C27 C28 O8 -6.6(4) 1_655 .
O7 C27 C28 O9 -176.6(5) . .
O6 C27 C28 O9 3.0(7) . .
Sr1 C27 C28 O9 174.2(4) 1_655 .
O7 C27 C28 Sr1 9.2(4) . 1_655
O6 C27 C28 Sr1 -171.2(4) . 1_655
O11 C29 C30 O12 2.2(8) . .
O10 C29 C30 O12 -176.5(5) . .
Sr1 C29 C30 O12 6.6(4) . .
O11 C29 C30 O13 -177.4(5) . .
O10 C29 C30 O13 3.8(7) . .
Sr1 C29 C30 O13 -173.1(4) . .
O11 C29 C30 Sr1 -4.4(4) . .
O10 C29 C30 Sr1 176.9(4) . .
O15 C31 C32 O16 3.1(8) . .
O14 C31 C32 O16 -177.0(5) . .
Sr1 C31 C32 O16 -6.0(4) 1_455 .
O15 C31 C32 O17 -177.0(5) . .
O14 C31 C32 O17 2.8(7) . .
Sr1 C31 C32 O17 173.8(4) 1_455 .
O15 C31 C32 Sr1 9.1(4) . 1_455
O14 C31 C32 Sr1 -171.0(4) . 1_455
C2 C1 N1 C12 0.7(8) . .
C2 C1 N1 Cr1 178.2(4) . .
C4 C12 N1 C1 -3.0(8) . .
C11 C12 N1 C1 176.0(5) . .
C4 C12 N1 Cr1 179.0(4) . .
C11 C12 N1 Cr1 -1.9(6) . .
C9 C10 N2 C11 -0.6(8) . .
C9 C10 N2 Cr1 173.9(4) . .
C7 C11 N2 C10 -0.6(8) . .
C12 C11 N2 C10 -179.4(5) . .
C7 C11 N2 Cr1 -176.0(4) . .
C12 C11 N2 Cr1 5.2(6) . .
C14 C13 N3 C24 0.2(8) . .
C14 C13 N3 Cr2 -170.8(4) . .
C16 C24 N3 C13 -2.1(8) . .
C23 C24 N3 C13 176.3(5) . .
C16 C24 N3 Cr2 170.4(4) . .
C23 C24 N3 Cr2 -11.2(6) . .
C21 C22 N4 C23 -0.9(9) . .
C21 C22 N4 Cr2 171.0(5) . .
C19 C23 N4 C22 2.2(8) . .
C24 C23 N4 C22 -176.9(5) . .
C19 C23 N4 Cr2 -171.0(4) . .
C24 C23 N4 Cr2 9.9(6) . .
O3 C25 O2 Cr1 170.3(5) . .
C26 C25 O2 Cr1 -9.7(6) . .
O2 C25 O3 Sr1 -179.2(4) . .
C26 C25 O3 Sr1 0.7(6) . .
O5 C26 O4 Sr1 178.4(4) . .
C25 C26 O4 Sr1 -0.5(7) . .
O4 C26 O5 Cr1 -170.3(5) . .
C25 C26 O5 Cr1 8.6(6) . .
Sr1 C26 O5 Cr1 -165.5(15) . .
O7 C27 O6 Cr1 178.0(5) . .
C28 C27 O6 Cr1 -1.5(6) . .
Sr1 C27 O6 Cr1 -144.5(14) 1_655 .
O6 C27 O7 Sr1 167.3(4) . 1_655
C28 C27 O7 Sr1 -13.2(6) . 1_655
O9 C28 O8 Sr1 -171.9(4) . 1_655
C27 C28 O8 Sr1 8.9(6) . 1_655
O8 C28 O9 Cr1 178.0(4) . .
C27 C28 O9 Cr1 -2.9(5) . .
Sr1 C28 O9 Cr1 144.5(18) 1_655 .
O11 C29 O10 Cr2 175.9(4) . .
C30 C29 O10 Cr2 -5.5(6) . .
Sr1 C29 O10 Cr2 159.2(17) . .
O10 C29 O11 Sr1 -175.3(4) . .
C30 C29 O11 Sr1 6.1(6) . .
O13 C30 O12 Sr1 170.2(4) . .
C29 C30 O12 Sr1 -9.5(6) . .
O12 C30 O13 Cr2 -179.8(4) . .
C29 C30 O13 Cr2 -0.1(6) . .
Sr1 C30 O13 Cr2 -150.0(14) . .
O15 C31 O14 Cr2 -174.4(4) . .
C32 C31 O14 Cr2 5.8(5) . .
Sr1 C31 O14 Cr2 -136.2(14) 1_455 .
O14 C31 O15 Sr1 167.2(4) . 1_455
C32 C31 O15 Sr1 -13.1(6) . 1_455
O17 C32 O16 Sr1 -171.6(4) . 1_455
C31 C32 O16 Sr1 8.2(6) . 1_455
O16 C32 O17 Cr2 170.0(4) . .
C31 C32 O17 Cr2 -9.8(5) . .
Sr1 C32 O17 Cr2 137.8(17) 1_455 .
